data_7010358
loop_
_publ_author_name
'Patmore, Nathan J.'
'Mahon, Mary F.'
'Steed, Jonathan W.'
'Weller, Andrew S.'

_publ_section_title
;
 Synthesis and characterisation of {Mo(\h-L)(CO)3}+
 (\h-L&#x2005;=&#x2005;C5H5 or C5Me5) fragments ligated with
 [CB11H12]&#x2212; and derivatives. Isolation and structural
 characterisation of an intermediate in a silver salt metathesis
 reaction
;
_journal_issue 3
_journal_name_full 'Journal of the Chemical Society, Dalton Transactions'
_journal_page_first 277
_journal_paper_doi 10.1039/b008222h
_journal_year 2001
_chemical_formula_sum 'C9 H11 Ag B11 Br6 I Mo O3'
_chemical_formula_weight 1096.26
_chemical_name_systematic
;
 ?
;
_space_group_IT_number 2
_symmetry_cell_setting triclinic
_symmetry_space_group_name_Hall '-P 1'
_symmetry_space_group_name_H-M 'P -1'
_atom_sites_solution_hydrogens geom
_atom_sites_solution_primary direct
_atom_sites_solution_secondary difmap
_audit_creation_method SHELXL-97
_cell_angle_alpha 90.871(5)
_cell_angle_beta 96.678(4)
_cell_angle_gamma 90.355(5)
_cell_formula_units_Z 2
_cell_length_a 7.7200(7)
_cell_length_b 11.8360(8)
_cell_length_c 14.7530(15)
_cell_measurement_reflns_used 25
_cell_measurement_temperature 170(2)
_cell_measurement_theta_max 18
_cell_measurement_theta_min 12
_cell_volume 1338.7(2)
_computing_molecular_graphics 'ORTEX (P.McArdle, 1995)'
_computing_publication_material 'SHELXL-97/2 (Sheldrick,1997)'
_computing_structure_refinement 'SHELXL-97 (Sheldrick, 1997)'
_computing_structure_solution 'SHELXS-97 (Sheldrick, 1990)'
_diffrn_ambient_temperature 170(2)
_diffrn_measured_fraction_theta_full 0.973
_diffrn_measured_fraction_theta_max 0.973
_diffrn_measurement_device_type '4-circle diffractometer'
_diffrn_measurement_method 'scintillation counter'
_diffrn_radiation_monochromator graphite
_diffrn_radiation_source 'fine-focus sealed tube'
_diffrn_radiation_type MoK\a
_diffrn_radiation_wavelength 0.71070
_diffrn_reflns_av_R_equivalents 0.0967
_diffrn_reflns_av_sigmaI/netI 0.1156
_diffrn_reflns_limit_h_max 9
_diffrn_reflns_limit_h_min -9
_diffrn_reflns_limit_k_max 14
_diffrn_reflns_limit_k_min -14
_diffrn_reflns_limit_l_max 17
_diffrn_reflns_limit_l_min -13
_diffrn_reflns_number 11052
_diffrn_reflns_theta_full 25.17
_diffrn_reflns_theta_max 25.17
_diffrn_reflns_theta_min 3.56
_exptl_absorpt_coefficient_mu 11.320
_exptl_absorpt_correction_T_max 1.012
_exptl_absorpt_correction_T_min 0.982
_exptl_absorpt_correction_type multi-scan
_exptl_absorpt_process_details
;
multi-scan from symmetry-related measurements 
 Sortav (Blessing 1995)
;
_exptl_crystal_colour Red
_exptl_crystal_density_diffrn 2.720
_exptl_crystal_density_method 'not measured'
_exptl_crystal_description Block
_exptl_crystal_F_000 992
_exptl_crystal_size_max 0.13
_exptl_crystal_size_mid 0.08
_exptl_crystal_size_min 0.05
_refine_diff_density_max 2.598
_refine_diff_density_min -2.947
_refine_diff_density_rms 0.369
_refine_ls_extinction_method none
_refine_ls_goodness_of_fit_ref 1.011
_refine_ls_hydrogen_treatment mixed
_refine_ls_matrix_type full
_refine_ls_number_parameters 295
_refine_ls_number_reflns 4679
_refine_ls_number_restraints 115
_refine_ls_restrained_S_all 0.998
_refine_ls_R_factor_all 0.1324
_refine_ls_R_factor_gt 0.0917
_refine_ls_shift/su_max 0.000
_refine_ls_shift/su_mean 0.000
_refine_ls_structure_factor_coef Fsqd
_refine_ls_weighting_details 'calc w=1/[\s^2^(Fo^2^)+(0.1718P)^2^+29.3778P] where P=(Fo^2^+2Fc^2^)/3'
_refine_ls_weighting_scheme calc
_refine_ls_wR_factor_gt 0.2541
_refine_ls_wR_factor_ref 0.2844
_reflns_number_gt 3236
_reflns_number_total 4679
_reflns_threshold_expression >2sigma(I)
_cod_data_source_file b008222h.txt
_cod_data_source_block compound3
_cod_depositor_comments
;
The following automatic conversions were performed:
'_atom_site_symetry_multiplicity' tag replaced with
'_atom_site_symmetry_multiplicity'.

Automatic conversion script
Id: cif_correct_tags 1440 2010-10-19 06:21:57Z saulius 

The following automatic conversions were performed:
'_symmetry_cell_setting' value 'Triclinic' changed to 'triclinic'
according to '/home/saulius/struct/CIF-dictionaries/cif_core.dic'
dictionary named 'cif_core.dic' version 2.4.1 from 2010-06-29.

Automatic conversion script
Id: cif_fix_enum 1527 2010-12-29 10:47:43Z saulius 
;
_cod_original_sg_symbol_H-M P-1
_cod_database_code 7010358

loop_
_symmetry_equiv_pos_as_xyz
'x, y, z'
'-x, -y, -z'

loop_
_atom_site_label
_atom_site_type_symbol
_atom_site_fract_x
_atom_site_fract_y
_atom_site_fract_z
_atom_site_U_iso_or_equiv
_atom_site_adp_type
_atom_site_occupancy
_atom_site_symmetry_multiplicity
_atom_site_calc_flag
_atom_site_refinement_flags
_atom_site_disorder_assembly
_atom_site_disorder_group
I1 I 0.3111(2) 0.95663(11) 0.59339(11) 0.0413(4) Uani 1 1 d . . .
Ag1 Ag 0.3426(3) 0.93128(16) 0.40853(14) 0.0570(6) Uani 1 1 d . . .
Mo1 Mo 0.3272(2) 0.73651(14) 0.67198(14) 0.0346(5) Uani 1 1 d . . .
Br1 Br 0.4319(2) 0.75786(17) 0.29148(15) 0.0349(5) Uani 1 1 d . . .
Br2 Br 0.1356(3) 1.01771(16) 0.25992(17) 0.0403(6) Uani 1 1 d . . .
Br3 Br 0.0037(3) 0.76490(18) 0.39283(16) 0.0419(6) Uani 1 1 d . . .
Br4 Br 0.3665(3) 0.90484(18) 0.05863(16) 0.0398(6) Uani 1 1 d . . .
Br5 Br 0.3706(3) 0.58633(18) 0.06554(16) 0.0379(6) Uani 1 1 d . . .
Br6 Br 0.1435(3) 0.49444(17) 0.27633(18) 0.0436(6) Uani 1 1 d . . .
O1 O -0.071(3) 0.7576(16) 0.6090(13) 0.061(5) Uani 1 1 d . . .
O2 O 0.570(2) 0.7043(19) 0.5155(12) 0.066(6) Uani 1 1 d . . .
O3 O 0.243(4) 0.4981(19) 0.5909(19) 0.098(8) Uani 1 1 d . . .
B2 B -0.149(3) 0.822(2) 0.1809(19) 0.037(4) Uani 1 1 d U . .
H2 H -0.2613 0.8719 0.2018 0.044 Uiso 1 1 calc R . .
B3 B -0.149(3) 0.672(2) 0.1870(19) 0.037(4) Uani 1 1 d U . .
H3 H -0.2582 0.6239 0.2125 0.044 Uiso 1 1 calc R . .
B4 B -0.039(3) 0.621(2) 0.0967(19) 0.037(4) Uani 1 1 d U . .
H4 H -0.0767 0.5374 0.0630 0.045 Uiso 1 1 calc R . .
B5 B 0.017(3) 0.737(2) 0.032(2) 0.045(4) Uani 1 1 d U . .
H5 H 0.0147 0.7278 -0.0440 0.054 Uiso 1 1 calc R . .
B6 B -0.042(3) 0.865(2) 0.088(2) 0.045(5) Uani 1 1 d U . .
H6 H -0.0815 0.9434 0.0488 0.054 Uiso 1 1 calc R . .
B7 B 0.072(3) 0.6306(19) 0.2046(18) 0.032(4) Uani 1 1 d U . .
B8 B 0.180(3) 0.671(2) 0.1122(17) 0.034(4) Uani 1 1 d U . .
B9 B 0.178(3) 0.824(2) 0.1044(19) 0.040(4) Uani 1 1 d U . .
B10 B 0.075(3) 0.8710(18) 0.2021(18) 0.031(4) Uani 1 1 d U . .
B11 B 0.009(3) 0.7557(19) 0.2601(18) 0.031(3) Uani 1 1 d U . .
B12 B 0.215(3) 0.7518(17) 0.2154(16) 0.024(3) Uani 1 1 d U . .
C1 C -0.157(3) 0.744(2) 0.0882(17) 0.042(6) Uani 1 1 d . . .
H1 H -0.2856 0.7424 0.0441 0.051 Uiso 1 1 calc R . .
C2 C 0.480(4) 0.7193(19) 0.566(2) 0.054(7) Uani 1 1 d . . .
C3 C 0.295(3) 0.678(2) 0.8147(16) 0.048(6) Uani 1 1 d . . .
H3 H 0.2027 0.6269 0.8234 0.058 Uiso 1 1 calc R . .
C4 C 0.283(3) 0.792(2) 0.8175(16) 0.044(6) Uani 1 1 d . . .
H4 H 0.1837 0.8348 0.8277 0.053 Uiso 1 1 calc R . .
C5 C 0.459(4) 0.837(3) 0.8013(18) 0.064(8) Uani 1 1 d . . .
H5 H 0.4919 0.9143 0.7990 0.077 Uiso 1 1 calc R . .
C6 C 0.561(3) 0.745(2) 0.7905(19) 0.053(7) Uani 1 1 d . . .
H6 H 0.6797 0.7464 0.7798 0.064 Uiso 1 1 calc R . .
C7 C 0.455(3) 0.647(2) 0.7981(19) 0.053(7) Uani 1 1 d . . .
H7 H 0.4927 0.5709 0.7922 0.063 Uiso 1 1 calc R . .
C8 C 0.074(3) 0.7490(19) 0.6301(18) 0.043(6) Uani 1 1 d . . .
C9 C 0.274(4) 0.578(2) 0.621(2) 0.070(9) Uani 1 1 d . . .

loop_
_atom_site_aniso_label
_atom_site_aniso_U_11
_atom_site_aniso_U_22
_atom_site_aniso_U_33
_atom_site_aniso_U_23
_atom_site_aniso_U_13
_atom_site_aniso_U_12
I1 0.0466(9) 0.0307(7) 0.0486(10) 0.0039(6) 0.0140(7) -0.0024(6)
Ag1 0.0756(15) 0.0469(11) 0.0486(12) -0.0027(9) 0.0077(10) 0.0007(10)
Mo1 0.0298(10) 0.0293(9) 0.0474(12) 0.0039(8) 0.0153(8) -0.0002(7)
Br1 0.0202(10) 0.0385(11) 0.0464(14) -0.0016(9) 0.0059(9) 0.0014(8)
Br2 0.0338(11) 0.0250(10) 0.0649(16) 0.0013(9) 0.0166(11) 0.0008(8)
Br3 0.0405(13) 0.0431(12) 0.0458(14) -0.0004(10) 0.0215(10) -0.0036(10)
Br4 0.0281(11) 0.0429(12) 0.0513(14) 0.0119(10) 0.0160(10) -0.0031(9)
Br5 0.0269(11) 0.0411(12) 0.0476(14) -0.0077(10) 0.0136(9) 0.0025(9)
Br6 0.0408(13) 0.0289(11) 0.0644(16) 0.0078(10) 0.0190(11) 0.0008(9)
O1 0.055(12) 0.071(12) 0.055(12) -0.004(9) -0.007(9) -0.007(9)
O2 0.048(11) 0.124(17) 0.032(10) -0.007(10) 0.030(9) 0.007(11)
O3 0.12(2) 0.048(13) 0.12(2) -0.038(13) 0.012(16) 0.020(13)
B2 0.012(6) 0.034(8) 0.064(13) 0.001(9) 0.006(7) 0.004(6)
B3 0.021(6) 0.033(8) 0.057(13) -0.004(8) 0.011(8) -0.002(6)
B4 0.018(8) 0.045(8) 0.050(10) -0.002(8) 0.008(7) 0.008(7)
B5 0.027(11) 0.063(13) 0.047(8) 0.009(6) 0.004(7) 0.005(9)
B6 0.028(10) 0.045(9) 0.062(11) 0.016(9) 0.001(8) -0.001(8)
B7 0.018(8) 0.030(6) 0.048(9) 0.001(7) 0.008(7) 0.000(6)
B8 0.021(7) 0.048(9) 0.033(10) -0.005(7) 0.005(7) 0.004(7)
B9 0.027(8) 0.050(9) 0.045(10) 0.010(8) 0.014(7) 0.001(7)
B10 0.008(7) 0.031(6) 0.057(10) 0.007(7) 0.010(7) 0.007(5)
B11 0.011(8) 0.038(10) 0.047(8) 0.001(6) 0.014(6) 0.002(7)
B12 0.013(6) 0.024(8) 0.039(8) 0.000(6) 0.019(6) 0.007(5)
C1 0.021(10) 0.052(13) 0.053(15) 0.012(11) 0.000(10) 0.019(10)
C2 0.064(18) 0.033(12) 0.063(18) 0.001(11) -0.006(15) -0.009(12)
C3 0.056(16) 0.050(14) 0.040(14) 0.011(11) 0.008(12) -0.006(12)
C4 0.026(11) 0.064(16) 0.045(14) -0.015(12) 0.020(10) -0.003(10)
C5 0.08(2) 0.061(17) 0.044(17) -0.006(13) 0.003(15) -0.005(15)
C6 0.035(13) 0.060(16) 0.064(18) -0.004(13) 0.006(12) -0.009(12)
C7 0.039(13) 0.042(13) 0.08(2) 0.015(13) 0.025(13) 0.005(11)
C8 0.025(12) 0.042(12) 0.066(17) 0.012(11) 0.025(12) -0.006(9)
C9 0.09(2) 0.025(13) 0.09(2) 0.005(14) 0.008(18) -0.034(13)

loop_
_atom_type_symbol
_atom_type_description
_atom_type_scat_dispersion_real
_atom_type_scat_dispersion_imag
_atom_type_scat_source
C C 0.0033 0.0016 'International Tables Vol C Tables 4.2.6.8 and 6.1.1.4'
H H 0.0000 0.0000 'International Tables Vol C Tables 4.2.6.8 and 6.1.1.4'
O O 0.0106 0.0060 'International Tables Vol C Tables 4.2.6.8 and 6.1.1.4'
B B 0.0013 0.0007 'International Tables Vol C Tables 4.2.6.8 and 6.1.1.4'
Br Br -0.2901 2.4595 'International Tables Vol C Tables 4.2.6.8 and 6.1.1.4'
Mo Mo -1.6832 0.6857 'International Tables Vol C Tables 4.2.6.8 and 6.1.1.4'
Ag Ag -0.8971 1.1015 'International Tables Vol C Tables 4.2.6.8 and 6.1.1.4'
I I -0.4742 1.8119 'International Tables Vol C Tables 4.2.6.8 and 6.1.1.4'

loop_
_geom_angle_atom_site_label_1
_geom_angle_atom_site_label_2
_geom_angle_atom_site_label_3
_geom_angle
_geom_angle_site_symmetry_1
_geom_angle_site_symmetry_3
_geom_angle_publ_flag
Ag1 I1 Mo1 107.87(7) . . ?
Ag1 I1 Ag1 81.41(8) . 2_676 ?
Mo1 I1 Ag1 114.20(7) . 2_676 ?
Br2 Ag1 I1 129.21(10) . . ?
Br2 Ag1 Br1 87.24(8) . . ?
I1 Ag1 Br1 136.75(10) . . ?
Br2 Ag1 I1 104.98(9) . 2_676 ?
I1 Ag1 I1 98.59(8) . 2_676 ?
Br1 Ag1 I1 91.58(8) . 2_676 ?
C8 Mo1 C9 79.3(12) . . ?
C8 Mo1 C2 113.6(10) . . ?
C9 Mo1 C2 75.3(11) . . ?
C8 Mo1 C3 96.0(10) . . ?
C9 Mo1 C3 90.7(11) . . ?
C2 Mo1 C3 143.5(10) . . ?
C8 Mo1 C7 127.6(9) . . ?
C9 Mo1 C7 84.9(11) . . ?
C2 Mo1 C7 109.8(9) . . ?
C3 Mo1 C7 34.3(9) . . ?
C8 Mo1 C4 91.2(9) . . ?
C9 Mo1 C4 123.4(11) . . ?
C2 Mo1 C4 152.4(9) . . ?
C3 Mo1 C4 34.5(9) . . ?
C7 Mo1 C4 57.8(9) . . ?
C8 Mo1 C5 121.7(10) . . ?
C9 Mo1 C5 143.0(12) . . ?
C2 Mo1 C5 115.1(11) . . ?
C3 Mo1 C5 59.3(10) . . ?
C7 Mo1 C5 58.1(10) . . ?
C4 Mo1 C5 37.5(9) . . ?
C8 Mo1 C6 150.0(10) . . ?
C9 Mo1 C6 113.8(11) . . ?
C2 Mo1 C6 96.1(10) . . ?
C3 Mo1 C6 58.6(9) . . ?
C7 Mo1 C6 35.9(9) . . ?
C4 Mo1 C6 58.9(9) . . ?
C5 Mo1 C6 33.7(9) . . ?
C8 Mo1 I1 78.6(6) . . ?
C9 Mo1 I1 133.7(9) . . ?
C2 Mo1 I1 77.3(7) . . ?
C3 Mo1 I1 131.7(6) . . ?
C7 Mo1 I1 139.8(7) . . ?
C4 Mo1 I1 97.2(7) . . ?
C5 Mo1 I1 82.7(7) . . ?
C6 Mo1 I1 105.5(6) . . ?
B12 Br1 Ag1 96.8(6) . . ?
B10 Br2 Ag1 95.3(7) . . ?
C1 B2 B6 59.4(16) . . ?
C1 B2 B3 59.2(14) . . ?
B6 B2 B3 110.0(18) . . ?
C1 B2 B11 104.6(15) . . ?
B6 B2 B11 107.6(16) . . ?
B3 B2 B11 61.0(14) . . ?
C1 B2 B10 105.0(16) . . ?
B6 B2 B10 61.2(15) . . ?
B3 B2 B10 107.8(15) . . ?
B11 B2 B10 57.5(12) . . ?
C1 B3 B4 59.6(14) . . ?
C1 B3 B7 102.2(17) . . ?
B4 B3 B7 58.3(14) . . ?
C1 B3 B2 56.3(15) . . ?
B4 B3 B2 107.2(18) . . ?
B7 B3 B2 106.8(16) . . ?
C1 B3 B11 101.4(17) . . ?
B4 B3 B11 106.4(16) . . ?
B7 B3 B11 59.7(13) . . ?
B2 B3 B11 59.6(13) . . ?
C1 B4 B7 103.3(17) . . ?
C1 B4 B3 58.1(14) . . ?
B7 B4 B3 61.1(14) . . ?
C1 B4 B5 57.2(14) . . ?
B7 B4 B5 109.5(19) . . ?
B3 B4 B5 108.5(18) . . ?
C1 B4 B8 102.7(17) . . ?
B7 B4 B8 59.9(14) . . ?
B3 B4 B8 109.0(18) . . ?
B5 B4 B8 61.4(15) . . ?
C1 B5 B4 60.0(14) . . ?
C1 B5 B6 57.9(15) . . ?
B4 B5 B6 108.4(19) . . ?
C1 B5 B8 103.6(19) . . ?
B4 B5 B8 59.8(14) . . ?
B6 B5 B8 105.4(19) . . ?
C1 B5 B9 102(2) . . ?
B4 B5 B9 107.9(19) . . ?
B6 B5 B9 57.7(15) . . ?
B8 B5 B9 59.5(14) . . ?
C1 B6 B9 104.6(18) . . ?
C1 B6 B2 56.7(14) . . ?
B9 B6 B2 109.6(19) . . ?
C1 B6 B5 56.7(14) . . ?
B9 B6 B5 61.9(15) . . ?
B2 B6 B5 105.8(19) . . ?
C1 B6 B10 102.7(18) . . ?
B9 B6 B10 60.5(14) . . ?
B2 B6 B10 60.8(14) . . ?
B5 B6 B10 108.1(17) . . ?
B4 B7 B8 61.8(14) . . ?
B4 B7 B3 60.6(14) . . ?
B8 B7 B3 110.1(18) . . ?
B4 B7 B11 109.3(16) . . ?
B8 B7 B11 107.8(17) . . ?
B3 B7 B11 61.1(13) . . ?
B4 B7 B12 110.9(18) . . ?
B8 B7 B12 60.1(13) . . ?
B3 B7 B12 110.9(15) . . ?
B11 B7 B12 60.3(12) . . ?
B4 B7 Br6 122.0(15) . . ?
B8 B7 Br6 121.4(14) . . ?
B3 B7 Br6 121.1(15) . . ?
B11 B7 Br6 120.5(16) . . ?
B12 B7 Br6 118.3(14) . . ?
B7 B8 B12 61.3(13) . . ?
B7 B8 B4 58.3(14) . . ?
B12 B8 B4 109.1(16) . . ?
B7 B8 B5 106.1(16) . . ?
B12 B8 B5 110.8(17) . . ?
B4 B8 B5 58.8(14) . . ?
B7 B8 B9 109.3(16) . . ?
B12 B8 B9 62.2(14) . . ?
B4 B8 B9 108.3(16) . . ?
B5 B8 B9 61.1(15) . . ?
B7 B8 Br5 124.7(16) . . ?
B12 B8 Br5 121.4(14) . . ?
B4 B8 Br5 121.8(15) . . ?
B5 B8 Br5 119.1(16) . . ?
B9 B8 Br5 119.4(15) . . ?
B6 B9 B10 61.3(15) . . ?
B6 B9 B8 107.5(18) . . ?
B10 B9 B8 104.6(17) . . ?
B6 B9 B5 60.4(15) . . ?
B10 B9 B5 107.6(17) . . ?
B8 B9 B5 59.5(14) . . ?
B6 B9 B12 108.0(17) . . ?
B10 B9 B12 58.3(12) . . ?
B8 B9 B12 58.1(13) . . ?
B5 B9 B12 106.3(18) . . ?
B6 B9 Br4 124.2(17) . . ?
B10 B9 Br4 123.1(17) . . ?
B8 B9 Br4 121.0(15) . . ?
B5 B9 Br4 123.6(17) . . ?
B12 B9 Br4 119.8(15) . . ?
B11 B10 B12 61.5(12) . . ?
B11 B10 B9 109.8(16) . . ?
B12 B10 B9 62.2(13) . . ?
B11 B10 B2 60.3(13) . . ?
B12 B10 B2 109.0(15) . . ?
B9 B10 B2 105.5(17) . . ?
B11 B10 B6 107.3(17) . . ?
B12 B10 B6 108.6(17) . . ?
B9 B10 B6 58.2(14) . . ?
B2 B10 B6 58.0(14) . . ?
B11 B10 Br2 123.6(17) . . ?
B12 B10 Br2 123.0(14) . . ?
B9 B10 Br2 120.7(15) . . ?
B2 B10 Br2 121.5(13) . . ?
B6 B10 Br2 119.3(14) . . ?
B10 B11 B2 62.1(13) . . ?
B10 B11 B7 108.3(16) . . ?
B2 B11 B7 106.2(17) . . ?
B10 B11 B12 60.6(12) . . ?
B2 B11 B12 109.8(17) . . ?
B7 B11 B12 60.3(12) . . ?
B10 B11 B3 110.3(18) . . ?
B2 B11 B3 59.4(13) . . ?
B7 B11 B3 59.2(12) . . ?
B12 B11 B3 109.4(16) . . ?
B10 B11 Br3 120.2(16) . . ?
B2 B11 Br3 123.0(13) . . ?
B7 B11 Br3 122.0(16) . . ?
B12 B11 Br3 119.2(14) . . ?
B3 B11 Br3 121.8(14) . . ?
B8 B12 B10 107.0(16) . . ?
B8 B12 B11 106.0(16) . . ?
B10 B12 B11 57.8(12) . . ?
B8 B12 B7 58.6(13) . . ?
B10 B12 B7 105.4(14) . . ?
B11 B12 B7 59.4(12) . . ?
B8 B12 B9 59.8(14) . . ?
B10 B12 B9 59.5(13) . . ?
B11 B12 B9 104.9(15) . . ?
B7 B12 B9 105.4(17) . . ?
B8 B12 Br1 123.6(12) . . ?
B10 B12 Br1 121.7(14) . . ?
B11 B12 Br1 122.7(15) . . ?
B7 B12 Br1 124.0(14) . . ?
B9 B12 Br1 123.2(14) . . ?
B2 C1 B5 119(2) . . ?
B2 C1 B3 64.5(15) . . ?
B5 C1 B3 117.0(17) . . ?
B2 C1 B6 63.9(17) . . ?
B5 C1 B6 65.4(17) . . ?
B3 C1 B6 118.1(19) . . ?
B2 C1 B4 116.3(18) . . ?
B5 C1 B4 62.8(15) . . ?
B3 C1 B4 62.3(14) . . ?
B6 C1 B4 116.8(17) . . ?
O2 C2 Mo1 174(2) . . ?
C4 C3 C7 110(2) . . ?
C4 C3 Mo1 73.9(14) . . ?
C7 C3 Mo1 73.5(16) . . ?
C3 C4 C5 107(2) . . ?
C3 C4 Mo1 71.6(13) . . ?
C5 C4 Mo1 73.4(13) . . ?
C6 C5 C4 106(2) . . ?
C6 C5 Mo1 73.4(16) . . ?
C4 C5 Mo1 69.1(14) . . ?
C5 C6 C7 107(2) . . ?
C5 C6 Mo1 73.0(16) . . ?
C7 C6 Mo1 69.1(15) . . ?
C3 C7 C6 110(2) . . ?
C3 C7 Mo1 72.3(15) . . ?
C6 C7 Mo1 75.0(15) . . ?
O1 C8 Mo1 178(2) . . ?
O3 C9 Mo1 177(3) . . ?

loop_
_geom_bond_atom_site_label_1
_geom_bond_atom_site_label_2
_geom_bond_distance
_geom_bond_site_symmetry_2
_geom_bond_publ_flag
I1 Ag1 2.778(3) . ?
I1 Mo1 2.865(2) . ?
I1 Ag1 2.980(3) 2_676 ?
Ag1 Br2 2.771(3) . ?
Ag1 Br1 2.803(3) . ?
Ag1 I1 2.980(3) 2_676 ?
Mo1 C8 1.99(2) . ?
Mo1 C9 2.03(3) . ?
Mo1 C2 2.08(3) . ?
Mo1 C3 2.27(2) . ?
Mo1 C7 2.28(3) . ?
Mo1 C4 2.30(2) . ?
Mo1 C5 2.36(3) . ?
Mo1 C6 2.36(3) . ?
Br1 B12 1.90(2) . ?
Br2 B10 1.95(2) . ?
Br3 B11 1.96(3) . ?
Br4 B9 1.93(3) . ?
Br5 B8 1.97(2) . ?
Br6 B7 1.99(2) . ?
O1 C8 1.13(3) . ?
O2 C2 1.09(3) . ?
O3 C9 1.05(3) . ?
B2 C1 1.64(4) . ?
B2 B6 1.76(4) . ?
B2 B3 1.78(3) . ?
B2 B11 1.78(3) . ?
B2 B10 1.81(3) . ?
B3 C1 1.69(4) . ?
B3 B4 1.76(3) . ?
B3 B7 1.77(3) . ?
B3 B11 1.81(3) . ?
B4 C1 1.72(3) . ?
B4 B7 1.72(4) . ?
B4 B5 1.76(4) . ?
B4 B8 1.78(3) . ?
B5 C1 1.67(3) . ?
B5 B6 1.81(4) . ?
B5 B8 1.81(4) . ?
B5 B9 1.84(4) . ?
B6 C1 1.69(4) . ?
B6 B9 1.76(3) . ?
B6 B10 1.82(4) . ?
B7 B8 1.75(4) . ?
B7 B11 1.78(3) . ?
B7 B12 1.80(3) . ?
B8 B12 1.78(3) . ?
B8 B9 1.81(4) . ?
B9 B10 1.80(4) . ?
B9 B12 1.85(4) . ?
B10 B11 1.73(3) . ?
B10 B12 1.78(3) . ?
B11 B12 1.80(3) . ?
C3 C4 1.35(3) . ?
C3 C7 1.34(3) . ?
C4 C5 1.50(4) . ?
C5 C6 1.37(4) . ?
C6 C7 1.43(3) . ?
